data_7250111
loop_
_publ_author_name
'Mishra, Anrudh'
'Pandey, Dilip'
'Maurya, Sarvesh Kumar'
'Raghuvanshi, Abhinav'

_publ_section_title
;
 Sunlight-driven photocatalytic degradation of organic dyes using Cu(i)
 coordination polymers: an efficient and recyclable solution for
 wastewater remediation
;
_journal_issue 16
_journal_name_full CrystEngComm
_journal_page_first 2462
_journal_page_last 2469
_journal_paper_doi 10.1039/D5CE00124B
_journal_volume 27
_journal_year 2025
_chemical_formula_moiety 'C9 H11 Br Cu N S2'
_chemical_formula_sum 'C9 H11 Br Cu N S2'
_chemical_formula_weight 340.76
_space_group_crystal_system orthorhombic
_space_group_IT_number 60
_space_group_name_Hall '-P 2n 2ab'
_space_group_name_H-M_alt 'P b c n'
_atom_sites_solution_hydrogens geom
_atom_sites_solution_primary dual
_audit_creation_date 2024-02-29
_audit_creation_method
;
Olex2 1.5
(compiled 2023.08.24 svn.re1ec1418 for OlexSys, GUI svn.r6817)
;
_audit_update_record
;
2025-01-09 deposited with the CCDC.	2025-03-13 downloaded from the CCDC.
;
_cell_angle_alpha 90
_cell_angle_beta 90
_cell_angle_gamma 90
_cell_formula_units_Z 8
_cell_length_a 18.7689(4)
_cell_length_b 8.6676(3)
_cell_length_c 14.2353(4)
_cell_measurement_reflns_used 8856
_cell_measurement_temperature 298
_cell_measurement_theta_max 27.9680
_cell_measurement_theta_min 3.4990
_cell_volume 2315.82(11)
_computing_cell_refinement 'CrysAlisPro 1.171.41.93a (Rigaku OD, 2020)'
_computing_data_collection 'CrysAlisPro 1.171.41.93a (Rigaku OD, 2020)'
_computing_data_reduction 'CrysAlisPro 1.171.41.93a (Rigaku OD, 2020)'
_computing_molecular_graphics 'Olex2 1.5 (Dolomanov et al., 2009)'
_computing_publication_material 'Olex2 1.5 (Dolomanov et al., 2009)'
_computing_structure_refinement 'SHELXL 2014/7 (Sheldrick, 2015)'
_computing_structure_solution 'SHELXT 2014/5 (Sheldrick, 2014)'
_diffrn_ambient_temperature 298
_diffrn_detector 'CCD plate'
_diffrn_detector_area_resol_mean 16.0309
_diffrn_detector_type Eos
_diffrn_measured_fraction_theta_full 0.999
_diffrn_measured_fraction_theta_max 0.957
_diffrn_measurement_details
;
List of Runs (angles in degrees, time in seconds):

  # Type    Start    End  Width  t~exp~   \w     \q     \k     \f   Frames
#--------------------------------------------------------------------------
  1  \w     37.00  63.00   1.00   12.00    --   18.01  36.00-113.00   26
  2  \w     -5.00  29.00   1.00   12.00    --   18.01 -36.00  90.00   34
  3  \w    -45.00  45.00   1.00   12.00    --  -19.26  36.00-113.00   90
  4  \w    -46.00 -20.00   1.00   12.00    --  -19.26 -36.00  90.00   26
  5  \w    -20.00  60.00   1.00   12.00    --   18.01 -99.00  90.00   80
  6  \w    -12.00  87.00   1.00   12.00    --   18.01  77.00 -90.00   99
  7  \w    -20.00  59.00   1.00   12.00    --   18.01 -99.00  30.00   79
  8  \w    -17.00   8.00   1.00   12.00    --   18.01 -57.00   0.00   25
  9  \w    -20.00  51.00   1.00   12.00    --   18.01 -99.00-180.00   71
 10  \w    -45.00 -20.00   1.00   12.00    --   18.01 -77.00  90.00   25
 11  \w    -21.00  28.00   1.00   12.00    --   18.01 -77.00 120.00   49
 12  \w    -88.00  -1.00   1.00   12.00    --  -19.26 -57.00 -90.00   87
;
_diffrn_measurement_device 'four-circle diffractometer'
_diffrn_measurement_device_type 'SuperNova, Dual, Cu at home/near, Eos'
_diffrn_measurement_method '\w scans'
_diffrn_orient_matrix_type 'CrysAlisPro convention (1999,Acta A55,543-557)'
_diffrn_orient_matrix_UB_11 0.0165776000
_diffrn_orient_matrix_UB_12 -0.0611723000
_diffrn_orient_matrix_UB_13 -0.0248732000
_diffrn_orient_matrix_UB_21 -0.0032440000
_diffrn_orient_matrix_UB_22 0.0423896000
_diffrn_orient_matrix_UB_23 -0.0424129000
_diffrn_orient_matrix_UB_31 0.0337990000
_diffrn_orient_matrix_UB_32 0.0340382000
_diffrn_orient_matrix_UB_33 0.0081061000
_diffrn_radiation_monochromator mirror
_diffrn_radiation_probe x-ray
_diffrn_radiation_type 'Mo K\a'
_diffrn_radiation_wavelength 0.71073
_diffrn_reflns_av_R_equivalents 0.0709
_diffrn_reflns_av_unetI/netI 0.0328
_diffrn_reflns_Laue_measured_fraction_full 0.999
_diffrn_reflns_Laue_measured_fraction_max 0.957
_diffrn_reflns_limit_h_max 25
_diffrn_reflns_limit_h_min -24
_diffrn_reflns_limit_k_max 11
_diffrn_reflns_limit_k_min -10
_diffrn_reflns_limit_l_max 17
_diffrn_reflns_limit_l_min -19
_diffrn_reflns_number 29540
_diffrn_reflns_point_group_measured_fraction_full 0.999
_diffrn_reflns_point_group_measured_fraction_max 0.957
_diffrn_reflns_theta_full 25.242
_diffrn_reflns_theta_max 29.017
_diffrn_reflns_theta_min 2.958
_diffrn_source 'micro-focus sealed X-ray tube'
_diffrn_source_type 'SuperNova (Mo) X-ray Source'
_exptl_absorpt_coefficient_mu 5.656
_exptl_absorpt_correction_T_max 1.00000
_exptl_absorpt_correction_T_min 0.41459
_exptl_absorpt_correction_type multi-scan
_exptl_absorpt_process_details
;
CrysAlisPro 1.171.41.93a (Rigaku Oxford Diffraction, 2020)
Empirical absorption correction using spherical harmonics,
implemented in SCALE3 ABSPACK scaling algorithm.
;
_exptl_crystal_colour orange
_exptl_crystal_colour_primary orange
_exptl_crystal_density_diffrn 1.955
_exptl_crystal_description block
_exptl_crystal_F_000 1344
_exptl_crystal_size_max 0.26
_exptl_crystal_size_mid 0.24
_exptl_crystal_size_min 0.19
_refine_diff_density_max 0.664
_refine_diff_density_min -0.582
_refine_diff_density_rms 0.096
_refine_ls_extinction_method none
_refine_ls_goodness_of_fit_ref 1.064
_refine_ls_hydrogen_treatment constr
_refine_ls_matrix_type full
_refine_ls_number_parameters 127
_refine_ls_number_reflns 2951
_refine_ls_number_restraints 0
_refine_ls_restrained_S_all 1.064
_refine_ls_R_factor_all 0.0568
_refine_ls_R_factor_gt 0.0342
_refine_ls_shift/su_max 0.001
_refine_ls_shift/su_mean 0.000
_refine_ls_structure_factor_coef Fsqd
_refine_ls_weighting_details 'w=1/[\s^2^(Fo^2^)+(0.0327P)^2^+2.3205P] where P=(Fo^2^+2Fc^2^)/3'
_refine_ls_weighting_scheme calc
_refine_ls_wR_factor_gt 0.0769
_refine_ls_wR_factor_ref 0.0879
_reflns_Friedel_coverage 0.000
_reflns_number_gt 2215
_reflns_number_total 2951
_reflns_threshold_expression 'I > 2\s(I)'
_cod_data_source_file d5ce00124b2.cif
_cod_data_source_block ar54
_cod_depositor_comments 'Adding full bibliography for 7250110--7250111.cif.'
_cod_database_code 7250111
_shelx_shelxl_version_number 2014/7
_chemical_oxdiff_formula 'C40 H40 N4 P4 Cu2 Br2'
_shelx_space_group_comment
;
The symmetry employed for this shelxl refinement is uniquely defined
by the following loop, which should always be used as a source of
symmetry information in preference to the above space-group names.
They are only intended as comments.
;
_shelx_estimated_absorpt_t_max 0.413
_shelx_estimated_absorpt_t_min 0.321
_reflns_odcompleteness_completeness 99.67
_reflns_odcompleteness_iscentric 1
_reflns_odcompleteness_theta 26.32
_olex2_refinement_description
;
1.a Ternary CH refined with riding coordinates:
 C6(H6)
1.b Secondary CH2 refined with riding coordinates:
 C7(H7A,H7B), C8(H8A,H8B), C9(H9A,H9B)
1.c Aromatic/amide H refined with riding coordinates:
 C1(H1), C3(H3), C4(H4), C5(H5)
;
_olex2_submission_special_instructions 'No special instructions were received'
_oxdiff_exptl_absorpt_empirical_details
;
Empirical correction (ABSPACK) includes:
- Absorption correction using spherical harmonics
- Frame scaling
;
_oxdiff_exptl_absorpt_empirical_full_max 3.225
_oxdiff_exptl_absorpt_empirical_full_min 0.462

loop_
_space_group_symop_operation_xyz
'x, y, z'
'-x+1/2, -y+1/2, z+1/2'
'-x, y, -z+1/2'
'x+1/2, -y+1/2, -z'
'-x, -y, -z'
'x-1/2, y-1/2, -z-1/2'
'x, -y, z-1/2'
'-x-1/2, y-1/2, z'

loop_
_atom_site_label
_atom_site_type_symbol
_atom_site_fract_x
_atom_site_fract_y
_atom_site_fract_z
_atom_site_U_iso_or_equiv
_atom_site_adp_type
_atom_site_occupancy
_atom_site_site_symmetry_order
_atom_site_calc_flag
_atom_site_refinement_flags_posn
_atom_site_refinement_flags_adp
_atom_site_refinement_flags_occupancy
_atom_site_disorder_assembly
_atom_site_disorder_group
Br1 Br 0.46380(2) 0.86874(4) 0.61420(2) 0.04494(12) Uani 1 1 d . . . . .
Cu1 Cu 0.50712(2) 0.86838(5) 0.44869(3) 0.04636(14) Uani 1 1 d . . . . .
S1 S 0.38349(4) 0.74047(10) 0.03354(6) 0.03590(19) Uani 1 1 d . . . . .
S2 S 0.24068(4) 0.72210(10) 0.13378(6) 0.0419(2) Uani 1 1 d . . . . .
N1 N 0.44459(14) 0.7407(3) 0.36013(19) 0.0399(6) Uani 1 1 d . . . . .
C1 C 0.40733(16) 0.8019(4) 0.2874(2) 0.0350(7) Uani 1 1 d . . . . .
H1 H 0.4062 0.9086 0.2810 0.042 Uiso 1 1 calc R U . . .
C2 C 0.37062(15) 0.7126(4) 0.2220(2) 0.0324(6) Uani 1 1 d . . . . .
C3 C 0.37405(18) 0.5527(4) 0.2314(2) 0.0439(8) Uani 1 1 d . . . . .
H3 H 0.3508 0.4894 0.1885 0.053 Uiso 1 1 calc R U . . .
C4 C 0.4120(2) 0.4887(4) 0.3047(2) 0.0498(9) Uani 1 1 d . . . . .
H4 H 0.4147 0.3823 0.3120 0.060 Uiso 1 1 calc R U . . .
C5 C 0.4459(2) 0.5869(5) 0.3671(3) 0.0472(8) Uani 1 1 d . . . . .
H5 H 0.4710 0.5433 0.4167 0.057 Uiso 1 1 calc R U . . .
C6 C 0.33307(16) 0.7888(4) 0.1402(2) 0.0341(7) Uani 1 1 d . . . . .
H6 H 0.3336 0.9009 0.1491 0.041 Uiso 1 1 calc R U . . .
C7 C 0.33217(18) 0.8517(4) -0.0512(2) 0.0428(8) Uani 1 1 d . . . . .
H7A H 0.3317 0.9591 -0.0321 0.051 Uiso 1 1 calc R U . . .
H7B H 0.3553 0.8457 -0.1121 0.051 Uiso 1 1 calc R U . . .
C8 C 0.25570(18) 0.7944(5) -0.0604(2) 0.0462(8) Uani 1 1 d . . . . .
H8A H 0.2564 0.6849 -0.0743 0.055 Uiso 1 1 calc R U . . .
H8B H 0.2332 0.8466 -0.1129 0.055 Uiso 1 1 calc R U . . .
C9 C 0.21111(17) 0.8212(5) 0.0279(3) 0.0478(9) Uani 1 1 d . . . . .
H9A H 0.1626 0.7895 0.0147 0.057 Uiso 1 1 calc R U . . .
H9B H 0.2102 0.9311 0.0406 0.057 Uiso 1 1 calc R U . . .

loop_
_atom_site_aniso_label
_atom_site_aniso_U_11
_atom_site_aniso_U_22
_atom_site_aniso_U_33
_atom_site_aniso_U_23
_atom_site_aniso_U_13
_atom_site_aniso_U_12
Br1 0.0492(2) 0.0498(2) 0.0358(2) 0.00169(15) 0.00362(14) 0.00151(16)
Cu1 0.0388(2) 0.0587(3) 0.0416(3) -0.0116(2) -0.00429(18) -0.0024(2)
S1 0.0321(4) 0.0407(4) 0.0349(4) 0.0014(3) -0.0015(3) 0.0011(3)
S2 0.0292(4) 0.0468(5) 0.0497(5) 0.0013(4) -0.0003(3) -0.0019(3)
N1 0.0358(14) 0.0525(18) 0.0314(14) -0.0046(13) -0.0001(11) -0.0075(13)
C1 0.0341(15) 0.0347(16) 0.0363(17) -0.0049(14) -0.0004(13) -0.0038(13)
C2 0.0281(14) 0.0376(16) 0.0316(15) -0.0008(13) 0.0025(12) -0.0037(12)
C3 0.0486(19) 0.0381(18) 0.0451(19) 0.0011(15) -0.0106(15) -0.0110(15)
C4 0.059(2) 0.0398(19) 0.051(2) 0.0118(17) -0.0131(17) -0.0063(17)
C5 0.0483(19) 0.052(2) 0.0412(19) 0.0102(17) -0.0069(16) -0.0061(17)
C6 0.0312(15) 0.0335(16) 0.0377(16) -0.0018(13) -0.0032(13) 0.0005(12)
C7 0.0446(18) 0.047(2) 0.0364(18) 0.0068(15) -0.0052(14) 0.0019(15)
C8 0.0408(18) 0.054(2) 0.0438(19) 0.0019(17) -0.0142(15) 0.0025(16)
C9 0.0321(16) 0.053(2) 0.058(2) 0.0012(18) -0.0118(16) 0.0030(15)

loop_
_atom_type_symbol
_atom_type_description
_atom_type_scat_dispersion_real
_atom_type_scat_dispersion_imag
_atom_type_scat_source
C C 0.0033 0.0016 'International Tables Vol C Tables 4.2.6.8 and 6.1.1.4'
H H 0.0000 0.0000 'International Tables Vol C Tables 4.2.6.8 and 6.1.1.4'
Br Br -0.2901 2.4595 'International Tables Vol C Tables 4.2.6.8 and 6.1.1.4'
Cu Cu 0.3201 1.2651 'International Tables Vol C Tables 4.2.6.8 and 6.1.1.4'
N N 0.0061 0.0033 'International Tables Vol C Tables 4.2.6.8 and 6.1.1.4'
S S 0.1246 0.1234 'International Tables Vol C Tables 4.2.6.8 and 6.1.1.4'

loop_
_geom_angle_atom_site_label_1
_geom_angle_atom_site_label_2
_geom_angle_atom_site_label_3
_geom_angle
_geom_angle_site_symmetry_1
_geom_angle_site_symmetry_3
_geom_angle_publ_flag
Cu1 Br1 Cu1 65.969(19) . 5_676 ?
Br1 Cu1 Br1 114.030(19) . 5_676 ?
Br1 Cu1 Cu1 57.294(18) . 5_676 ?
Br1 Cu1 Cu1 56.736(19) 5_676 5_676 ?
S1 Cu1 Br1 100.61(3) 3_655 . ?
S1 Cu1 Br1 106.09(3) 3_655 5_676 ?
S1 Cu1 Cu1 115.08(3) 3_655 5_676 ?
N1 Cu1 Br1 113.34(9) . 5_676 ?
N1 Cu1 Br1 113.31(8) . . ?
N1 Cu1 Cu1 136.66(9) . 5_676 ?
N1 Cu1 S1 108.21(9) . 3_655 ?
C6 S1 Cu1 104.71(10) . 3_655 ?
C7 S1 Cu1 106.51(12) . 3_655 ?
C7 S1 C6 98.89(15) . . ?
C9 S2 C6 100.42(15) . . ?
C1 N1 Cu1 123.6(2) . . ?
C5 N1 Cu1 118.9(2) . . ?
C5 N1 C1 117.1(3) . . ?
N1 C1 H1 118.4 . . ?
N1 C1 C2 123.2(3) . . ?
C2 C1 H1 118.4 . . ?
C1 C2 C3 117.7(3) . . ?
C1 C2 C6 120.2(3) . . ?
C3 C2 C6 122.0(3) . . ?
C2 C3 H3 120.1 . . ?
C4 C3 C2 119.8(3) . . ?
C4 C3 H3 120.1 . . ?
C3 C4 H4 120.8 . . ?
C3 C4 C5 118.4(3) . . ?
C5 C4 H4 120.8 . . ?
N1 C5 C4 123.9(3) . . ?
N1 C5 H5 118.1 . . ?
C4 C5 H5 118.1 . . ?
S1 C6 H6 109.2 . . ?
S2 C6 S1 112.03(16) . . ?
S2 C6 H6 109.2 . . ?
C2 C6 S1 107.3(2) . . ?
C2 C6 S2 110.0(2) . . ?
C2 C6 H6 109.2 . . ?
S1 C7 H7A 109.1 . . ?
S1 C7 H7B 109.1 . . ?
H7A C7 H7B 107.8 . . ?
C8 C7 S1 112.5(2) . . ?
C8 C7 H7A 109.1 . . ?
C8 C7 H7B 109.1 . . ?
C7 C8 H8A 108.9 . . ?
C7 C8 H8B 108.9 . . ?
C7 C8 C9 113.3(3) . . ?
H8A C8 H8B 107.7 . . ?
C9 C8 H8A 108.9 . . ?
C9 C8 H8B 108.9 . . ?
S2 C9 H9A 108.2 . . ?
S2 C9 H9B 108.2 . . ?
C8 C9 S2 116.2(2) . . ?
C8 C9 H9A 108.2 . . ?
C8 C9 H9B 108.2 . . ?
H9A C9 H9B 107.4 . . ?

loop_
_geom_bond_atom_site_label_1
_geom_bond_atom_site_label_2
_geom_bond_distance
_geom_bond_site_symmetry_2
_geom_bond_publ_flag
Br1 Cu1 2.4924(6) . ?
Br1 Cu1 2.5082(6) 5_676 ?
Cu1 Br1 2.5081(6) 5_676 ?
Cu1 Cu1 2.7224(9) 5_676 ?
Cu1 S1 2.3471(9) 3_655 ?
Cu1 N1 2.047(3) . ?
S1 Cu1 2.3471(9) 3_655 ?
S1 C6 1.837(3) . ?
S1 C7 1.820(3) . ?
S2 C6 1.830(3) . ?
S2 C9 1.822(4) . ?
N1 C1 1.357(4) . ?
N1 C5 1.337(5) . ?
C1 H1 0.9300 . ?
C1 C2 1.393(4) . ?
C2 C3 1.394(5) . ?
C2 C6 1.513(4) . ?
C3 H3 0.9300 . ?
C3 C4 1.379(5) . ?
C4 H4 0.9300 . ?
C4 C5 1.384(5) . ?
C5 H5 0.9300 . ?
C6 H6 0.9800 . ?
C7 H7A 0.9700 . ?
C7 H7B 0.9700 . ?
C7 C8 1.524(5) . ?
C8 H8A 0.9700 . ?
C8 H8B 0.9700 . ?
C8 C9 1.527(5) . ?
C9 H9A 0.9700 . ?
C9 H9B 0.9700 . ?

loop_
_geom_torsion_atom_site_label_1
_geom_torsion_atom_site_label_2
_geom_torsion_atom_site_label_3
_geom_torsion_atom_site_label_4
_geom_torsion
_geom_torsion_site_symmetry_1
_geom_torsion_site_symmetry_2
_geom_torsion_site_symmetry_3
_geom_torsion_site_symmetry_4
_geom_torsion_publ_flag
Cu1 S1 C6 S2 172.13(13) 3_655 . . . ?
Cu1 S1 C6 C2 -67.1(2) 3_655 . . . ?
Cu1 S1 C7 C8 -172.4(2) 3_655 . . . ?
Cu1 N1 C1 C2 173.4(2) . . . . ?
Cu1 N1 C5 C4 -172.8(3) . . . . ?
S1 C7 C8 C9 67.4(4) . . . . ?
N1 C1 C2 C3 -1.4(5) . . . . ?
N1 C1 C2 C6 -177.1(3) . . . . ?
C1 N1 C5 C4 0.3(5) . . . . ?
C1 C2 C3 C4 1.0(5) . . . . ?
C1 C2 C6 S1 109.5(3) . . . . ?
C1 C2 C6 S2 -128.5(3) . . . . ?
C2 C3 C4 C5 -0.1(5) . . . . ?
C3 C2 C6 S1 -66.1(3) . . . . ?
C3 C2 C6 S2 56.0(3) . . . . ?
C3 C4 C5 N1 -0.6(6) . . . . ?
C5 N1 C1 C2 0.7(5) . . . . ?
C6 S1 C7 C8 -64.1(3) . . . . ?
C6 S2 C9 C8 54.6(3) . . . . ?
C6 C2 C3 C4 176.7(3) . . . . ?
C7 S1 C6 S2 62.3(2) . . . . ?
C7 S1 C6 C2 -176.9(2) . . . . ?
C7 C8 C9 S2 -62.6(4) . . . . ?
C9 S2 C6 S1 -57.7(2) . . . . ?
C9 S2 C6 C2 -176.9(2) . . . . ?
